data_8104005
loop_
_publ_author_name
'Mujica, C.'
'Peters, E.M.'
'Peters, K.'
'von Schnering, H.G.'

_publ_section_title
;
 Crystal structure of triaquatris(perrhenato)lanthanum(III), La3 (Re O4)3
 (H2 O)3
;
_journal_name_full
;
Zeitschrift fuer Kristallographie - New Crystal Structures
;
_journal_page_first 297
_journal_page_last 298
_journal_volume 212
_journal_year 1997
_chemical_formula_sum 'H6 La O15 Re3'
_chemical_name_systematic '(La (H2 O)3) (Re O4)3'
_space_group_IT_number 14
_symmetry_space_group_name_Hall '-P 2ybc'
_symmetry_space_group_name_H-M 'P 1 21/c 1'
_cell_angle_alpha 90
_cell_angle_beta 102.76
_cell_angle_gamma 90
_cell_formula_units_Z 4
_cell_length_a 7.593
_cell_length_b 13.805
_cell_length_c 12.907
_cell_volume 1319.517
_citation_journal_id_ASTM ZKNSFT
_cod_data_source_file Mujica_ZKNSFT_1997_2000.cif
_cod_data_source_block H6La1O15Re3
_cod_original_formula_sum 'H6 La1 O15 Re3'
_cod_database_code 8104005

loop_
_symmetry_equiv_pos_as_xyz
x,y,z
-x,y+1/2,-z+1/2
-x,-y,-z
x,-y-1/2,z-1/2

loop_
_atom_site_label
_atom_site_type_symbol
_atom_site_fract_x
_atom_site_fract_y
_atom_site_fract_z
_atom_site_occupancy
_atom_site_U_iso_or_equiv
O11 O-2 0.6794 0.5602 0.4699 1 0.0
O4 O-2 0.6084 0.4283 0.1345 1 0.0
O8 O-2 0.4799 0.2092 0.2408 1 0.0
O1 O-2 0.9772 0.4102 0.1412 1 0.0
O2 O-2 0.7723 0.5398 -0.0067 1 0.0
O12 O-2 0.5432 0.3932 0.3436 1 0.0
O13 O-2 0.1864 0.3194 0.3333 1 0.0
Re1 Re+7 0.71933 0.44116 0.44106 1 0.0
O7 O-2 0.7019 0.0406 0.2702 1 0.0
O3 O-2 0.835 0.5787 0.2103 1 0.0
O5 O-2 0.8536 0.2255 0.2682 1 0.0
Re2 Re+7 0.68627 0.16036 0.30347 1 0.0
O6 O-2 0.7157 0.1713 0.4368 1 0.0
O14 O-2 0.1043 0.2244 0.1073 1 0.0
O15 O-2 0.4076 0.272 0.0234 1 0.0
Re3 Re+7 0.80022 0.48928 0.11921 1 0.0
O10 O-2 0.9119 0.4363 0.3962 1 0.0
La1 La+3 0.31722 0.36206 0.17434 1 0.0
O9 O-2 0.74 0.3724 0.5532 1 0.0
